data_4307219
loop_
_publ_author_name
'Andrea F. Armstrong'
'John F. Valliant'

_publ_contact_author_address
;Departments of Chemistry and Medical Physics &
  Applied Radiation Sciences
  McMaster University
  1280 Main Street West
  Hamilton, ON, Canada, L8S 4M1
;
_publ_contact_author_email valliant@mcmaster.ca
_publ_contact_author_fax 1-905-522-2509
_publ_contact_author_name 'John F. Valliant'
_publ_contact_author_phone 1-905-525-9140-22840
_publ_section_title
;
Microwave-Assisted Synthesis of Tricarbonyl Rhenacarboranes: Steric and
Electronic Effects on the 1,2 \\rightarrow 1,7 Carborane Cage Isomerization
;
_journal_name_full 'Inorganic Chemistry'
_journal_page_first 2148
_journal_page_last 2158
_journal_paper_doi 10.1021/ic0617543
_journal_volume 46
_journal_year 2007
_chemical_formula_sum 'C12 H21 B9 N O4 Re'
_chemical_formula_weight 526.79
_chemical_name_systematic
; 
 ? 
;
_space_group_IT_number 14
_symmetry_cell_setting monoclinic
_symmetry_space_group_name_Hall '-P 2yn'
_symmetry_space_group_name_H-M 'P 1 21/n 1'
_atom_sites_solution_hydrogens geom
_atom_sites_solution_primary direct
_atom_sites_solution_secondary difmap
_audit_creation_method SHELXL-97
_cell_angle_alpha 90.00
_cell_angle_beta 96.7330(10)
_cell_angle_gamma 90.00
_cell_formula_units_Z 4
_cell_length_a 9.4919(2)
_cell_length_b 12.8949(3)
_cell_length_c 15.9481(4)
_cell_measurement_temperature 173(2)
_cell_volume 1938.54(8)
_computing_cell_refinement 'Bruker SMART'
_computing_data_collection 'Bruker SMART'
_computing_data_reduction 'Bruker SAINT'
_computing_molecular_graphics 'Bruker SHELXTL'
_computing_publication_material 'Bruker SHELXTL'
_computing_structure_refinement 'SHELXL-97 (Sheldrick, 1997)'
_computing_structure_solution 'SHELXS-97 (Sheldrick, 1990)'
_diffrn_ambient_temperature 173(2)
_diffrn_measured_fraction_theta_full 0.924
_diffrn_measured_fraction_theta_max 0.924
_diffrn_measurement_device_type 'CCD area detector'
_diffrn_measurement_method 'phi and omega scans'
_diffrn_radiation_monochromator graphite
_diffrn_radiation_source 'rotating anode'
_diffrn_radiation_type MoK\a
_diffrn_radiation_wavelength 0.71073
_diffrn_reflns_av_R_equivalents 0.0561
_diffrn_reflns_av_sigmaI/netI 0.0723
_diffrn_reflns_limit_h_max 15
_diffrn_reflns_limit_h_min -14
_diffrn_reflns_limit_k_max 21
_diffrn_reflns_limit_k_min -20
_diffrn_reflns_limit_l_max 26
_diffrn_reflns_limit_l_min -21
_diffrn_reflns_number 36695
_diffrn_reflns_theta_full 36.31
_diffrn_reflns_theta_max 36.31
_diffrn_reflns_theta_min 2.04
_exptl_absorpt_coefficient_mu 6.285
_exptl_absorpt_correction_T_max 1.0
_exptl_absorpt_correction_T_min 0.689888
_exptl_absorpt_correction_type multi-scan
_exptl_absorpt_process_details sadabs
_exptl_crystal_colour pale_yellow
_exptl_crystal_density_diffrn 1.805
_exptl_crystal_density_method 'not measured'
_exptl_crystal_description prism
_exptl_crystal_F_000 1008
_exptl_crystal_size_max 0.40
_exptl_crystal_size_mid 0.30
_exptl_crystal_size_min 0.20
_refine_diff_density_max 1.905
_refine_diff_density_min -1.778
_refine_diff_density_rms 0.192
_refine_ls_extinction_coef 0.00134(9)
_refine_ls_extinction_expression Fc^*^=kFc[1+0.001xFc^2^\l^3^/sin(2\q)]^-1/4^
_refine_ls_extinction_method SHELXL
_refine_ls_goodness_of_fit_ref 1.037
_refine_ls_hydrogen_treatment mixed
_refine_ls_matrix_type full
_refine_ls_number_parameters 252
_refine_ls_number_reflns 8691
_refine_ls_number_restraints 0
_refine_ls_restrained_S_all 1.037
_refine_ls_R_factor_all 0.0862
_refine_ls_R_factor_gt 0.0463
_refine_ls_shift/su_max 0.012
_refine_ls_shift/su_mean 0.000
_refine_ls_structure_factor_coef Fsqd
_refine_ls_weighting_details 'calc w=1/[\s^2^(Fo^2^)+(0.0127P)^2^+3.8304P] where P=(Fo^2^+2Fc^2^)/3'
_refine_ls_weighting_scheme calc
_refine_ls_wR_factor_gt 0.0586
_refine_ls_wR_factor_ref 0.0656
_reflns_number_gt 6113
_reflns_number_total 8691
_reflns_threshold_expression >2sigma(I)
_cod_data_source_file ic0617543si20060915_122600_3.cif
_cod_data_source_block compound13
_cod_depositor_comments
;
The following automatic conversions were performed:
'_symmetry_cell_setting' value 'Monoclinic' changed to 'monoclinic'
according to '/home/saulius/struct/CIF-dictionaries/cif_core.dic'
dictionary named 'cif_core.dic' version 2.4.1 from 2010-06-29.

Automatic conversion script
Id: cif_fix_enum 1527 2010-12-29 10:47:43Z saulius 
;
_cod_database_code 4307219

loop_
_symmetry_equiv_pos_as_xyz
'x, y, z'
'-x+1/2, y+1/2, -z+1/2'
'-x, -y, -z'
'x-1/2, -y-1/2, z-1/2'

loop_
_atom_site_label
_atom_site_type_symbol
_atom_site_fract_x
_atom_site_fract_y
_atom_site_fract_z
_atom_site_U_iso_or_equiv
_atom_site_adp_type
_atom_site_occupancy
_atom_site_symmetry_multiplicity
_atom_site_calc_flag
_atom_site_refinement_flags
_atom_site_disorder_assembly
_atom_site_disorder_group
Re2 Re 0.348734(14) 0.369395(10) 0.125920(8) 0.01839(4) Uani 1 1 d . . .
B3 B 0.1096(4) 0.3881(3) 0.1199(2) 0.0203(7) Uani 1 1 d . . .
H3 H 0.0779 0.4406 0.0650 0.024 Uiso 1 1 calc R . .
C1 C 0.1913(4) 0.4271(3) 0.2159(2) 0.0246(7) Uani 1 1 d . . .
C2' C -0.1815(3) 0.1632(3) 0.0793(2) 0.0207(7) Uani 1 1 d . . .
C8 C 0.0062(3) 0.2871(3) 0.1502(2) 0.0203(6) Uani 1 1 d . . .
C3' C -0.1521(4) 0.1105(3) 0.0078(2) 0.0284(8) Uani 1 1 d . . .
H3' H -0.0999 0.1438 -0.0318 0.034 Uiso 1 1 calc R . .
C1' C -0.1393(4) 0.2735(3) 0.0976(2) 0.0250(7) Uani 1 1 d . . .
H1' H -0.2124 0.3066 0.1281 0.030 Uiso 1 1 calc R . .
H1A H -0.1380 0.3106 0.0434 0.030 Uiso 1 1 calc R . .
B7 B 0.1571(4) 0.2548(3) 0.1058(2) 0.0198(7) Uani 1 1 d . . .
H7 H 0.1541 0.2174 0.0423 0.024 Uiso 1 1 calc R . .
N1' N -0.2545(3) 0.1127(3) 0.13391(19) 0.0289(7) Uani 1 1 d . . .
B6 B 0.3058(4) 0.3336(3) 0.2628(3) 0.0264(9) Uani 1 1 d . . .
H6 H 0.4072 0.3505 0.3038 0.032 Uiso 1 1 calc R . .
B4 B 0.0194(4) 0.3937(3) 0.2119(2) 0.0244(8) Uani 1 1 d . . .
H4 H -0.0688 0.4506 0.2160 0.029 Uiso 1 1 calc R . .
B12 B 0.1034(4) 0.1845(3) 0.1927(3) 0.0235(8) Uani 1 1 d . . .
H12 H 0.0705 0.1014 0.1843 0.028 Uiso 1 1 calc R . .
B10 B 0.1927(5) 0.2303(4) 0.2888(3) 0.0296(9) Uani 1 1 d . . .
H10 H 0.2214 0.1789 0.3448 0.036 Uiso 1 1 calc R . .
B11 B 0.2831(4) 0.2196(3) 0.1965(2) 0.0219(8) Uani 1 1 d . . .
H11 H 0.3666 0.1588 0.1937 0.026 Uiso 1 1 calc R . .
B5 B 0.1393(5) 0.3605(4) 0.2999(3) 0.0309(9) Uani 1 1 d . . .
H5 H 0.1332 0.3957 0.3635 0.037 Uiso 1 1 calc R . .
B9 B 0.0151(5) 0.2689(3) 0.2577(3) 0.0275(9) Uani 1 1 d . . .
H9 H -0.0749 0.2424 0.2919 0.044(13) Uiso 1 1 calc R . .
O3' O 0.6222(3) 0.4742(3) 0.20791(19) 0.0462(8) Uani 1 1 d . . .
O1' O 0.3162(3) 0.5371(2) -0.0115(2) 0.0471(8) Uani 1 1 d . . .
O2' O 0.5095(3) 0.2323(2) 0.01218(19) 0.0390(7) Uani 1 1 d . . .
C8' C 0.4512(4) 0.2866(3) 0.0549(2) 0.0257(7) Uani 1 1 d . . .
C7' C 0.3319(4) 0.4750(3) 0.0399(2) 0.0288(8) Uani 1 1 d . . .
C9' C 0.5222(4) 0.4346(3) 0.1756(2) 0.0283(8) Uani 1 1 d . . .
C6' C -0.3000(5) 0.0148(4) 0.1215(3) 0.0411(11) Uani 1 1 d . . .
H6' H -0.3521 -0.0174 0.1617 0.049 Uiso 1 1 calc R . .
C4' C -0.1980(5) 0.0102(3) -0.0060(3) 0.0358(9) Uani 1 1 d . . .
H4' H -0.1785 -0.0254 -0.0555 0.043 Uiso 1 1 calc R . .
C5' C -0.2722(5) -0.0388(3) 0.0518(3) 0.0433(11) Uani 1 1 d . . .
H5' H -0.3032 -0.1085 0.0432 0.052 Uiso 1 1 calc R . .
H1B H -0.278(5) 0.146(4) 0.177(3) 0.052 Uiso 1 1 d . . .
O4' O 0.6330(3) 0.2008(3) 0.26575(18) 0.0481(8) Uani 1 1 d . . .
H4'1 H 0.5509 0.2459 0.2503 0.072 Uiso 1 1 d R . .
C10' C 0.6440(5) 0.1796(4) 0.3530(3) 0.0477(12) Uani 1 1 d . . .
H10A H 0.7306 0.1397 0.3698 0.057 Uiso 1 1 calc R . .
H10' H 0.5613 0.1394 0.3654 0.057 Uiso 1 1 calc R . .
H10B H 0.6477 0.2450 0.3845 0.057 Uiso 1 1 calc R . .
H1 H 0.207(6) 0.492(4) 0.228(3) 0.057 Uiso 1 1 d . . .

loop_
_atom_site_aniso_label
_atom_site_aniso_U_11
_atom_site_aniso_U_22
_atom_site_aniso_U_33
_atom_site_aniso_U_23
_atom_site_aniso_U_13
_atom_site_aniso_U_12
Re2 0.01598(6) 0.01797(6) 0.02166(6) 0.00008(6) 0.00410(4) -0.00131(6)
B3 0.0138(16) 0.0203(19) 0.0268(18) 0.0015(14) 0.0024(14) 0.0024(13)
C1 0.0221(18) 0.0255(18) 0.0268(17) -0.0067(14) 0.0049(14) -0.0028(14)
C2' 0.0113(14) 0.0290(17) 0.0214(16) 0.0016(13) -0.0002(12) 0.0000(12)
C8 0.0152(15) 0.0205(16) 0.0255(16) 0.0025(13) 0.0032(13) 0.0018(12)
C3' 0.0242(18) 0.036(2) 0.0251(17) -0.0007(15) 0.0020(14) 0.0006(15)
C1' 0.0168(16) 0.0273(18) 0.0303(17) -0.0007(14) 0.0003(14) 0.0021(14)
B7 0.0183(19) 0.0185(17) 0.0230(18) 0.0000(14) 0.0042(14) 0.0012(14)
N1' 0.0214(15) 0.041(2) 0.0242(14) -0.0005(13) 0.0014(12) -0.0066(14)
B6 0.020(2) 0.035(2) 0.0233(19) 0.0015(16) 0.0003(15) -0.0022(16)
B4 0.0187(18) 0.029(2) 0.0271(19) -0.0065(15) 0.0080(15) -0.0020(15)
B12 0.0208(19) 0.0211(19) 0.028(2) 0.0044(15) 0.0019(15) -0.0004(15)
B10 0.025(2) 0.038(2) 0.026(2) 0.0081(18) 0.0019(16) -0.0055(18)
B11 0.0167(18) 0.0227(19) 0.0265(19) 0.0047(15) 0.0033(15) 0.0001(15)
B5 0.025(2) 0.046(3) 0.0229(18) -0.0063(19) 0.0045(15) -0.003(2)
B9 0.026(2) 0.034(2) 0.0236(19) 0.0014(17) 0.0043(16) -0.0020(17)
O3' 0.0294(16) 0.062(2) 0.0468(18) -0.0183(16) 0.0024(14) -0.0133(15)
O1' 0.0455(19) 0.0424(18) 0.0559(19) 0.0264(15) 0.0172(15) 0.0100(15)
O2' 0.0334(17) 0.0407(17) 0.0449(17) -0.0150(14) 0.0134(13) -0.0001(13)
C8' 0.0205(18) 0.0247(18) 0.0319(19) -0.0019(15) 0.0029(14) -0.0023(14)
C7' 0.0210(18) 0.032(2) 0.034(2) 0.0028(16) 0.0093(15) 0.0011(15)
C9' 0.0258(19) 0.034(2) 0.0260(18) -0.0047(15) 0.0094(15) -0.0013(16)
C6' 0.037(2) 0.048(3) 0.037(2) 0.0104(19) -0.0009(18) -0.020(2)
C4' 0.038(2) 0.034(2) 0.032(2) -0.0078(17) -0.0060(18) 0.0041(18)
C5' 0.049(3) 0.030(2) 0.047(3) -0.0019(19) -0.009(2) -0.011(2)
O4' 0.0237(15) 0.086(3) 0.0348(16) -0.0036(16) 0.0044(12) 0.0120(16)
C10' 0.047(3) 0.056(3) 0.043(3) -0.005(2) 0.013(2) -0.002(2)

loop_
_atom_type_symbol
_atom_type_description
_atom_type_scat_dispersion_real
_atom_type_scat_dispersion_imag
_atom_type_scat_source
C C 0.0033 0.0016 'International Tables Vol C Tables 4.2.6.8 and 6.1.1.4'
H H 0.0000 0.0000 'International Tables Vol C Tables 4.2.6.8 and 6.1.1.4'
B B 0.0013 0.0007 'International Tables Vol C Tables 4.2.6.8 and 6.1.1.4'
N N 0.0061 0.0033 'International Tables Vol C Tables 4.2.6.8 and 6.1.1.4'
O O 0.0106 0.0060 'International Tables Vol C Tables 4.2.6.8 and 6.1.1.4'
Re Re -1.0185 7.2310 'International Tables Vol C Tables 4.2.6.8 and 6.1.1.4'

loop_
_geom_angle_atom_site_label_1
_geom_angle_atom_site_label_2
_geom_angle_atom_site_label_3
_geom_angle
_geom_angle_site_symmetry_1
_geom_angle_site_symmetry_3
_geom_angle_publ_flag
C8' Re2 C7' 88.75(16) . . ?
C8' Re2 C9' 91.03(15) . . ?
C7' Re2 C9' 88.85(16) . . ?
C8' Re2 B3 127.70(14) . . ?
C7' Re2 B3 84.04(15) . . ?
C9' Re2 B3 140.25(14) . . ?
C8' Re2 C1 164.09(14) . . ?
C7' Re2 C1 102.04(15) . . ?
C9' Re2 C1 100.74(14) . . ?
B3 Re2 C1 43.74(13) . . ?
C8' Re2 B6 127.44(16) . . ?
C7' Re2 B6 143.51(16) . . ?
C9' Re2 B6 86.30(15) . . ?
B3 Re2 B6 77.02(14) . . ?
C1 Re2 B6 44.01(14) . . ?
C8' Re2 B7 90.44(14) . . ?
C7' Re2 B7 110.56(15) . . ?
C9' Re2 B7 160.56(15) . . ?
B3 Re2 B7 45.87(13) . . ?
C1 Re2 B7 74.90(13) . . ?
B6 Re2 B7 77.47(14) . . ?
C8' Re2 B11 90.40(15) . . ?
C7' Re2 B11 156.27(15) . . ?
C9' Re2 B11 114.88(15) . . ?
B3 Re2 B11 77.77(14) . . ?
C1 Re2 B11 74.99(14) . . ?
B6 Re2 B11 45.55(15) . . ?
B7 Re2 B11 45.72(13) . . ?
C1 B3 C8 100.6(3) . . ?
C1 B3 B4 57.5(2) . . ?
C8 B3 B4 57.3(2) . . ?
C1 B3 B7 107.5(3) . . ?
C8 B3 B7 58.4(2) . . ?
B4 B3 B7 107.1(3) . . ?
C1 B3 Re2 69.37(17) . . ?
C8 B3 Re2 120.3(2) . . ?
B4 B3 Re2 122.9(2) . . ?
B7 B3 Re2 68.89(17) . . ?
C1 B3 H3 125.1 . . ?
C8 B3 H3 124.3 . . ?
B4 B3 H3 120.5 . . ?
B7 B3 H3 121.9 . . ?
Re2 B3 H3 105.8 . . ?
B4 C1 B3 63.5(2) . . ?
B4 C1 B5 62.2(2) . . ?
B3 C1 B5 114.2(3) . . ?
B4 C1 B6 113.2(3) . . ?
B3 C1 B6 112.1(3) . . ?
B5 C1 B6 62.4(2) . . ?
B4 C1 Re2 126.1(2) . . ?
B3 C1 Re2 66.89(17) . . ?
B5 C1 Re2 126.2(3) . . ?
B6 C1 Re2 68.01(18) . . ?
B4 C1 H1 114(4) . . ?
B3 C1 H1 122(3) . . ?
B5 C1 H1 112(3) . . ?
B6 C1 H1 120(3) . . ?
Re2 C1 H1 110(3) . . ?
N1' C2' C3' 117.7(3) . . ?
N1' C2' C1' 118.7(3) . . ?
C3' C2' C1' 123.6(3) . . ?
C1' C8 B4 114.3(3) . . ?
C1' C8 B12 122.4(3) . . ?
B4 C8 B12 113.6(3) . . ?
C1' C8 B9 117.6(3) . . ?
B4 C8 B9 62.5(2) . . ?
B12 C8 B9 62.5(2) . . ?
C1' C8 B7 119.0(3) . . ?
B4 C8 B7 115.4(3) . . ?
B12 C8 B7 62.5(2) . . ?
B9 C8 B7 115.5(3) . . ?
C1' C8 B3 115.8(3) . . ?
B4 C8 B3 62.9(2) . . ?
B12 C8 B3 113.3(3) . . ?
B9 C8 B3 114.6(3) . . ?
B7 C8 B3 62.7(2) . . ?
C4' C3' C2' 120.3(4) . . ?
C4' C3' H3' 119.9 . . ?
C2' C3' H3' 119.9 . . ?
C2' C1' C8 114.7(3) . . ?
C2' C1' H1' 108.6 . . ?
C8 C1' H1' 108.6 . . ?
C2' C1' H1A 108.6 . . ?
C8 C1' H1A 108.6 . . ?
H1' C1' H1A 107.6 . . ?
C8 B7 B12 58.3(2) . . ?
C8 B7 B3 59.0(2) . . ?
B12 B7 B3 106.9(3) . . ?
C8 B7 B11 103.5(3) . . ?
B12 B7 B11 58.4(2) . . ?
B3 B7 B11 106.8(3) . . ?
C8 B7 Re2 117.6(2) . . ?
B12 B7 Re2 120.3(2) . . ?
B3 B7 Re2 65.23(17) . . ?
B11 B7 Re2 67.73(17) . . ?
C8 B7 H7 122.8 . . ?
B12 B7 H7 120.3 . . ?
B3 B7 H7 123.1 . . ?
B11 B7 H7 123.8 . . ?
Re2 B7 H7 109.5 . . ?
C6' N1' C2' 122.8(4) . . ?
C6' N1' H1B 119(3) . . ?
C2' N1' H1B 118(3) . . ?
C1 B6 B5 58.2(2) . . ?
C1 B6 B10 104.8(3) . . ?
B5 B6 B10 59.3(3) . . ?
C1 B6 B11 106.7(3) . . ?
B5 B6 B11 107.6(3) . . ?
B10 B6 B11 59.8(2) . . ?
C1 B6 Re2 67.98(18) . . ?
B5 B6 Re2 122.3(2) . . ?
B10 B6 Re2 123.0(2) . . ?
B11 B6 Re2 68.46(18) . . ?
C1 B6 H6 124.6 . . ?
B5 B6 H6 120.2 . . ?
B10 B6 H6 120.5 . . ?
B11 B6 H6 122.4 . . ?
Re2 B6 H6 106.1 . . ?
C1 B4 C8 103.7(3) . . ?
C1 B4 B5 59.7(2) . . ?
C8 B4 B5 105.3(3) . . ?
C1 B4 B9 106.7(3) . . ?
C8 B4 B9 59.7(2) . . ?
B5 B4 B9 59.5(2) . . ?
C1 B4 B3 59.0(2) . . ?
C8 B4 B3 59.8(2) . . ?
B5 B4 B3 108.6(3) . . ?
B9 B4 B3 109.8(3) . . ?
C1 B4 H4 123.9 . . ?
C8 B4 H4 124.2 . . ?
B5 B4 H4 122.2 . . ?
B9 B4 H4 121.2 . . ?
B3 B4 H4 120.5 . . ?
C8 B12 B11 106.9(3) . . ?
C8 B12 B10 105.5(3) . . ?
B11 B12 B10 61.2(2) . . ?
C8 B12 B9 59.1(2) . . ?
B11 B12 B9 110.1(3) . . ?
B10 B12 B9 60.0(2) . . ?
C8 B12 B7 59.1(2) . . ?
B11 B12 B7 62.0(2) . . ?
B10 B12 B7 110.7(3) . . ?
B9 B12 B7 109.8(3) . . ?
C8 B12 H12 124.4 . . ?
B11 B12 H12 120.4 . . ?
B10 B12 H12 121.6 . . ?
B9 B12 H12 120.8 . . ?
B7 B12 H12 119.7 . . ?
B12 B10 B5 106.9(3) . . ?
B12 B10 B9 60.4(2) . . ?
B5 B10 B9 59.1(2) . . ?
B12 B10 B6 106.7(3) . . ?
B5 B10 B6 60.2(2) . . ?
B9 B10 B6 107.6(3) . . ?
B12 B10 B11 59.2(2) . . ?
B5 B10 B11 109.0(3) . . ?
B9 B10 B11 108.8(3) . . ?
B6 B10 B11 60.6(2) . . ?
B12 B10 H10 122.8 . . ?
B5 B10 H10 121.9 . . ?
B9 B10 H10 121.6 . . ?
B6 B10 H10 122.0 . . ?
B11 B10 H10 120.9 . . ?
B12 B11 B10 59.6(2) . . ?
B12 B11 B6 106.2(3) . . ?
B10 B11 B6 59.6(2) . . ?
B12 B11 B7 59.6(2) . . ?
B10 B11 B7 107.5(3) . . ?
B6 B11 B7 106.5(3) . . ?
B12 B11 Re2 120.3(2) . . ?
B10 B11 Re2 120.5(2) . . ?
B6 B11 Re2 65.99(18) . . ?
B7 B11 Re2 66.55(17) . . ?
B12 B11 H11 120.4 . . ?
B10 B11 H11 119.7 . . ?
B6 B11 H11 123.8 . . ?
B7 B11 H11 122.9 . . ?
Re2 B11 H11 109.1 . . ?
C1 B5 B9 106.4(3) . . ?
C1 B5 B4 58.1(2) . . ?
B9 B5 B4 60.8(2) . . ?
C1 B5 B10 106.7(3) . . ?
B9 B5 B10 60.6(3) . . ?
B4 B5 B10 108.6(3) . . ?
C1 B5 B6 59.4(2) . . ?
B9 B5 B6 109.0(3) . . ?
B4 B5 B6 107.5(3) . . ?
B10 B5 B6 60.5(2) . . ?
C1 B5 H5 123.7 . . ?
B9 B5 H5 121.3 . . ?
B4 B5 H5 121.9 . . ?
B10 B5 H5 121.4 . . ?
B6 B5 H5 121.4 . . ?
C8 B9 B5 104.1(3) . . ?
C8 B9 B4 57.8(2) . . ?
B5 B9 B4 59.8(2) . . ?
C8 B9 B10 104.6(3) . . ?
B5 B9 B10 60.3(3) . . ?
B4 B9 B10 107.7(3) . . ?
C8 B9 B12 58.3(2) . . ?
B5 B9 B12 107.2(3) . . ?
B4 B9 B12 106.3(3) . . ?
B10 B9 B12 59.6(2) . . ?
C8 B9 H9 125.2 . . ?
B5 B9 H9 122.5 . . ?
B4 B9 H9 122.3 . . ?
B10 B9 H9 122.2 . . ?
B12 B9 H9 122.4 . . ?
O2' C8' Re2 176.8(3) . . ?
O1' C7' Re2 177.3(3) . . ?
O3' C9' Re2 177.2(3) . . ?
N1' C6' C5' 120.6(4) . . ?
N1' C6' H6' 119.7 . . ?
C5' C6' H6' 119.7 . . ?
C3' C4' C5' 120.1(4) . . ?
C3' C4' H4' 120.0 . . ?
C5' C4' H4' 120.0 . . ?
C6' C5' C4' 118.5(4) . . ?
C6' C5' H5' 120.8 . . ?
C4' C5' H5' 120.8 . . ?
C10' O4' H4'1 109.1 . . ?
O4' C10' H10A 109.5 . . ?
O4' C10' H10' 109.5 . . ?
H10A C10' H10' 109.5 . . ?
O4' C10' H10B 109.5 . . ?
H10A C10' H10B 109.5 . . ?
H10' C10' H10B 109.5 . . ?

loop_
_geom_bond_atom_site_label_1
_geom_bond_atom_site_label_2
_geom_bond_distance
_geom_bond_site_symmetry_2
_geom_bond_publ_flag
Re2 C8' 1.904(4) . ?
Re2 C7' 1.926(4) . ?
Re2 C9' 1.934(4) . ?
Re2 B3 2.273(4) . ?
Re2 C1 2.313(4) . ?
Re2 B6 2.314(4) . ?
Re2 B7 2.336(4) . ?
Re2 B11 2.356(4) . ?
B3 C1 1.709(5) . ?
B3 C8 1.733(5) . ?
B3 B4 1.785(5) . ?
B3 B7 1.797(5) . ?
B3 H3 1.1200 . ?
C1 B4 1.682(5) . ?
C1 B5 1.711(6) . ?
C1 B6 1.734(6) . ?
C1 H1 0.87(5) . ?
C2' N1' 1.344(5) . ?
C2' C3' 1.383(5) . ?
C2' C1' 1.497(5) . ?
C8 C1' 1.539(5) . ?
C8 B4 1.687(5) . ?
C8 B12 1.707(5) . ?
C8 B9 1.722(5) . ?
C8 B7 1.722(5) . ?
C3' C4' 1.374(6) . ?
C3' H3' 0.9500 . ?
C1' H1' 0.9900 . ?
C1' H1A 0.9900 . ?
B7 B12 1.780(5) . ?
B7 B11 1.823(5) . ?
B7 H7 1.1200 . ?
N1' C6' 1.342(5) . ?
N1' H1B 0.85(5) . ?
B6 B5 1.785(6) . ?
B6 B10 1.789(6) . ?
B6 B11 1.808(6) . ?
B6 H6 1.1200 . ?
B4 B5 1.752(6) . ?
B4 B9 1.769(6) . ?
B4 H4 1.1200 . ?
B12 B11 1.759(6) . ?
B12 B10 1.765(6) . ?
B12 B9 1.779(6) . ?
B12 H12 1.1200 . ?
B10 B5 1.768(7) . ?
B10 B9 1.772(6) . ?
B10 B11 1.794(6) . ?
B10 H10 1.1200 . ?
B11 H11 1.1200 . ?
B5 B9 1.747(6) . ?
B5 H5 1.1200 . ?
B9 H9 1.1200 . ?
O3' C9' 1.145(4) . ?
O1' C7' 1.144(4) . ?
O2' C8' 1.162(4) . ?
C6' C5' 1.360(6) . ?
C6' H6' 0.9500 . ?
C4' C5' 1.378(6) . ?
C4' H4' 0.9500 . ?
C5' H5' 0.9500 . ?
O4' C10' 1.410(5) . ?
O4' H4'1 0.9800 . ?
C10' H10A 0.9800 . ?
C10' H10' 0.9800 . ?
C10' H10B 0.9800 . ?
